data_2239800
loop_
_publ_author_name
'Govindan, Elumalai'
'Thirumurugan, Subramani'
'Rajkumar, Kanniah'
'Anbalagan, Krishnamoorthy'
'SubbiahPandi, Arunachalam'

_publ_section_title
;
 Bis(isoquinolin-2-ium) tetrachloridozincate dihydrate
;
_journal_coeditor_code BT6974
_journal_issue 8
_journal_name_full 'Acta Crystallographica Section E'
_journal_page_first m303
_journal_paper_doi 10.1107/S1600536814015682
_journal_volume 70
_journal_year 2014
_chemical_formula_iupac '2(C9 H8 N), Cl4 Zn, 2(H2 O)'
_chemical_formula_moiety '(C9 H8 N)2 [Cl4 Zn] , 2H2 O'
_chemical_formula_sum 'C18 H20 Cl4 N2 O2 Zn'
_chemical_formula_weight 503.53
_chemical_name_common
;
Bis(isoquinolin-2-ium) tetrachloridozincate dihydrate
;
_chemical_name_systematic
;
Bis(isoquinolin-2-ium) tetrachloridozincate dihydrate
;
_space_group_IT_number 15
_symmetry_cell_setting monoclinic
_symmetry_space_group_name_Hall '-C 2yc'
_symmetry_space_group_name_H-M 'C 1 2/c 1'
_atom_sites_solution_hydrogens geom
_atom_sites_solution_primary direct
_atom_sites_solution_secondary difmap
_audit_creation_method SHELXL-97
_cell_angle_alpha 90.00
_cell_angle_beta 100.120(6)
_cell_angle_gamma 90.00
_cell_formula_units_Z 4
_cell_length_a 11.4337(5)
_cell_length_b 9.9160(5)
_cell_length_c 19.1544(11)
_cell_measurement_reflns_used 1578
_cell_measurement_temperature 293(2)
_cell_measurement_theta_max 25.00
_cell_measurement_theta_min 3.88
_cell_volume 2137.87(19)
_computing_cell_refinement 'CrysAlis RED (Oxford  Diffraction, 2009)'
_computing_data_collection 'CrysAlis CCD (Oxford  Diffraction, 2009)'
_computing_data_reduction 'CrysAlis RED (Oxford  Diffraction, 2009)'
_computing_molecular_graphics '<i>ORTEP-3 for Windows</i> (Farrugia, 2012)'
_computing_publication_material '<i>SHELXL97</i> (Sheldrick, 2008) and <i>PLATON</i> (Spek, 2009)'
_computing_structure_refinement '<i>SHELXL97</i> (Sheldrick, 2008)'
_computing_structure_solution '<i>SHELXS97</i> (Sheldrick, 2008)'
_diffrn_ambient_temperature 293(2)
_diffrn_measured_fraction_theta_full 0.991
_diffrn_measured_fraction_theta_max 0.991
_diffrn_measurement_device_type 'Xcalibur, Eos'
_diffrn_measurement_method '\w scans'
_diffrn_radiation_monochromator graphite
_diffrn_radiation_source 'fine-focus sealed tube'
_diffrn_radiation_type MoK\a
_diffrn_radiation_wavelength 0.71073
_diffrn_reflns_av_R_equivalents 0.0242
_diffrn_reflns_av_sigmaI/netI 0.0284
_diffrn_reflns_limit_h_max 13
_diffrn_reflns_limit_h_min -13
_diffrn_reflns_limit_k_max 11
_diffrn_reflns_limit_k_min -11
_diffrn_reflns_limit_l_max 22
_diffrn_reflns_limit_l_min -15
_diffrn_reflns_number 5345
_diffrn_reflns_theta_full 25.00
_diffrn_reflns_theta_max 25.00
_diffrn_reflns_theta_min 3.88
_diffrn_standards_interval_time 0
_diffrn_standards_number 0
_exptl_absorpt_coefficient_mu 1.664
_exptl_absorpt_correction_T_max 0.559
_exptl_absorpt_correction_T_min 0.502
_exptl_absorpt_correction_type multi-scan
_exptl_absorpt_process_details '<i>CrysAlis Pro</i> (Oxford Diffraction, 2009)'
_exptl_crystal_colour Pink
_exptl_crystal_density_diffrn 1.564
_exptl_crystal_density_method 'not measured'
_exptl_crystal_description Block
_exptl_crystal_F_000 1024
_exptl_crystal_size_max 0.45
_exptl_crystal_size_mid 0.35
_exptl_crystal_size_min 0.35
_refine_diff_density_max 0.613
_refine_diff_density_min -0.316
_refine_ls_extinction_method none
_refine_ls_goodness_of_fit_ref 1.044
_refine_ls_hydrogen_treatment mixed
_refine_ls_matrix_type full
_refine_ls_number_parameters 129
_refine_ls_number_reflns 1857
_refine_ls_number_restraints 4
_refine_ls_restrained_S_all 1.051
_refine_ls_R_factor_all 0.0416
_refine_ls_R_factor_gt 0.0328
_refine_ls_shift/su_max 0.000
_refine_ls_shift/su_mean 0.000
_refine_ls_structure_factor_coef Fsqd
_refine_ls_weighting_details 'calc w=1/[\s^2^(Fo^2^)+(0.0445P)^2^+1.8258P] where P=(Fo^2^+2Fc^2^)/3'
_refine_ls_weighting_scheme calc
_refine_ls_wR_factor_gt 0.0826
_refine_ls_wR_factor_ref 0.0881
_reflns_number_gt 1578
_reflns_number_total 1857
_reflns_threshold_expression I>2\s(I)
_cod_data_source_file bt6974sup1.cf
_cod_data_source_block I
_cod_original_sg_symbol_H-M 'C 2/c'
_cod_database_code 2239800
_cod_database_fobs_code 2239800

loop_
_symmetry_equiv_pos_as_xyz
'x, y, z'
'-x, y, -z+1/2'
'x+1/2, y+1/2, z'
'-x+1/2, y+1/2, -z+1/2'
'-x, -y, -z'
'x, -y, z-1/2'
'-x+1/2, -y+1/2, -z'
'x+1/2, -y+1/2, z-1/2'

loop_
_atom_site_type_symbol
_atom_site_label
_atom_site_fract_x
_atom_site_fract_y
_atom_site_fract_z
_atom_site_U_iso_or_equiv
_atom_site_adp_type
_atom_site_calc_flag
_atom_site_refinement_flags
_atom_site_occupancy
_atom_site_symmetry_multiplicity
C C2 0.5564(3) 0.7834(3) 0.5659(2) 0.0638(9) Uani d . 1 1
H H2 0.6310 0.7446 0.5797 0.077 Uiso calc R 1 1
C C3 0.5124(3) 0.8013(3) 0.49629(19) 0.0547(8) Uani d . 1 1
H H3 0.5563 0.7748 0.4621 0.066 Uiso calc R 1 1
C C4 0.3988(3) 0.8607(3) 0.47563(15) 0.0426(6) Uani d . 1 1
C C5 0.3464(3) 0.8850(3) 0.40473(16) 0.0551(8) Uani d . 1 1
H H5 0.3858 0.8605 0.3681 0.066 Uiso calc R 1 1
C C6 0.2388(3) 0.9441(3) 0.39003(18) 0.0663(10) Uani d . 1 1
H H6 0.2053 0.9605 0.3430 0.080 Uiso calc R 1 1
C C7 0.1760(3) 0.9815(3) 0.4434(2) 0.0630(9) Uani d . 1 1
H H7 0.1018 1.0220 0.4314 0.076 Uiso calc R 1 1
C C8 0.2223(3) 0.9590(3) 0.51179(18) 0.0543(8) Uani d . 1 1
H H8 0.1800 0.9832 0.5471 0.065 Uiso calc R 1 1
C C9 0.3354(3) 0.8986(3) 0.52987(14) 0.0434(6) Uani d . 1 1
C C10 0.3869(3) 0.8765(3) 0.59995(16) 0.0537(8) Uani d . 1 1
H H10 0.3462 0.9008 0.6360 0.064 Uiso calc R 1 1
Cl Cl1 0.63080(8) 0.80565(9) 0.32392(5) 0.0717(3) Uani d . 1 1
N N1 0.4918(3) 0.8221(2) 0.61579(15) 0.0630(8) Uani d . 1 1
H H1 0.5217 0.8100 0.6598 0.076 Uiso calc RD 1 1
Zn Zn1 0.5000 0.67743(4) 0.2500 0.04026(17) Uani d S 1 2
Cl Cl2 0.39409(7) 0.54525(9) 0.31295(4) 0.0624(3) Uani d . 1 1
O O1 0.6337(2) 0.7676(4) 0.74389(14) 0.0902(9) Uani d D 1 1
H H1A 0.647(3) 0.8552(12) 0.7531(15) 0.108 Uiso d D 1 1
H H1B 0.7009(18) 0.737(3) 0.738(2) 0.108 Uiso d D 1 1

loop_
_atom_site_aniso_label
_atom_site_aniso_U_11
_atom_site_aniso_U_22
_atom_site_aniso_U_33
_atom_site_aniso_U_12
_atom_site_aniso_U_13
_atom_site_aniso_U_23
C2 0.0525(18) 0.0463(17) 0.086(3) 0.0002(15) -0.0053(19) 0.0048(18)
C3 0.0550(18) 0.0445(16) 0.067(2) -0.0010(14) 0.0165(16) -0.0013(15)
C4 0.0547(16) 0.0303(12) 0.0429(15) -0.0075(12) 0.0092(13) -0.0024(11)
C5 0.079(2) 0.0473(16) 0.0403(16) -0.0048(17) 0.0133(16) -0.0035(14)
C6 0.091(3) 0.0501(18) 0.0491(19) -0.0068(19) -0.0103(19) 0.0034(15)
C7 0.0583(19) 0.0479(18) 0.078(2) 0.0025(15) -0.0020(18) 0.0034(17)
C8 0.0575(18) 0.0441(16) 0.065(2) 0.0015(15) 0.0193(16) 0.0013(15)
C9 0.0560(16) 0.0329(13) 0.0423(15) -0.0078(13) 0.0112(13) -0.0001(12)
C10 0.073(2) 0.0450(15) 0.0430(16) -0.0059(16) 0.0110(15) 0.0021(14)
Cl1 0.0560(5) 0.0770(6) 0.0835(6) -0.0228(4) 0.0165(5) -0.0287(5)
N1 0.085(2) 0.0496(15) 0.0473(15) -0.0087(15) -0.0087(15) 0.0038(12)
Zn1 0.0361(3) 0.0450(3) 0.0418(3) 0.000 0.01239(19) 0.000
Cl2 0.0637(5) 0.0713(5) 0.0561(5) -0.0201(4) 0.0216(4) 0.0066(4)
O1 0.0648(15) 0.149(3) 0.0565(15) 0.0270(18) 0.0102(13) 0.0027(17)

loop_
_atom_type_symbol
_atom_type_description
_atom_type_scat_dispersion_real
_atom_type_scat_dispersion_imag
_atom_type_scat_source
C C 0.0033 0.0016 'International Tables Vol C Tables 4.2.6.8 and 6.1.1.4'
H H 0.0000 0.0000 'International Tables Vol C Tables 4.2.6.8 and 6.1.1.4'
Cl Cl 0.1484 0.1585 'International Tables Vol C Tables 4.2.6.8 and 6.1.1.4'
N N 0.0061 0.0033 'International Tables Vol C Tables 4.2.6.8 and 6.1.1.4'
Zn Zn 0.2839 1.4301 'International Tables Vol C Tables 4.2.6.8 and 6.1.1.4'
O O 0.0106 0.0060 'International Tables Vol C Tables 4.2.6.8 and 6.1.1.4'

loop_
_geom_angle_atom_site_label_1
_geom_angle_atom_site_label_2
_geom_angle_atom_site_label_3
_geom_angle_site_symmetry_1
_geom_angle_site_symmetry_3
_geom_angle
C3 C2 N1 . . 120.1(3)
C3 C2 H2 . . 119.9
N1 C2 H2 . . 119.9
C2 C3 C4 . . 119.6(3)
C2 C3 H3 . . 120.2
C4 C3 H3 . . 120.2
C5 C4 C3 . . 123.7(3)
C5 C4 C9 . . 118.4(3)
C3 C4 C9 . . 117.8(3)
C6 C5 C4 . . 119.7(3)
C6 C5 H5 . . 120.2
C4 C5 H5 . . 120.2
C5 C6 C7 . . 122.0(3)
C5 C6 H6 . . 119.0
C7 C6 H6 . . 119.0
C8 C7 C6 . . 120.3(3)
C8 C7 H7 . . 119.9
C6 C7 H7 . . 119.9
C7 C8 C9 . . 119.8(3)
C7 C8 H8 . . 120.1
C9 C8 H8 . . 120.1
C10 C9 C8 . . 121.3(3)
C10 C9 C4 . . 118.9(3)
C8 C9 C4 . . 119.8(3)
N1 C10 C9 . . 120.6(3)
N1 C10 H10 . . 119.7
C9 C10 H10 . . 119.7
C10 N1 C2 . . 123.0(3)
C10 N1 H1 . . 118.5
C2 N1 H1 . . 118.5
Cl1 Zn1 Cl1 . 2_655 111.58(6)
Cl1 Zn1 Cl2 . . 110.36(3)
Cl1 Zn1 Cl2 2_655 . 107.54(3)
Cl1 Zn1 Cl2 . 2_655 107.55(3)
Cl1 Zn1 Cl2 2_655 2_655 110.36(3)
Cl2 Zn1 Cl2 . 2_655 109.45(5)
H1A O1 H1B . . 104.4(16)

loop_
_geom_bond_atom_site_label_1
_geom_bond_atom_site_label_2
_geom_bond_site_symmetry_2
_geom_bond_distance
C2 C3 . 1.351(5)
C2 N1 . 1.362(5)
C2 H2 . 0.9300
C3 C4 . 1.417(4)
C3 H3 . 0.9300
C4 C5 . 1.406(4)
C4 C9 . 1.418(4)
C5 C6 . 1.347(5)
C5 H5 . 0.9300
C6 C7 . 1.399(5)
C6 H6 . 0.9300
C7 C8 . 1.343(5)
C7 H7 . 0.9300
C8 C9 . 1.412(4)
C8 H8 . 0.9300
C9 C10 . 1.385(4)
C10 N1 . 1.302(4)
C10 H10 . 0.9300
Cl1 Zn1 . 2.2614(9)
N1 H1 . 0.8600
Zn1 Cl1 2_655 2.2614(9)
Zn1 Cl2 . 2.2697(7)
Zn1 Cl2 2_655 2.2697(7)
O1 H1A . 0.894(10)
O1 H1B . 0.850(10)

loop_
_geom_hbond_atom_site_label_D
_geom_hbond_atom_site_label_H
_geom_hbond_atom_site_label_A
_geom_hbond_site_symmetry_A
_geom_hbond_distance_DH
_geom_hbond_distance_HA
_geom_hbond_distance_DA
_geom_hbond_angle_DHA
N1 H1 O1 . 0.86 1.92 2.747(4) 160.7
O1 H1B Cl1 7_666 0.850(10) 2.47(2) 3.270(3) 157(4)
